data_4002395
loop_
_publ_author_name
'Khalyavin, D.D.'
'Lopes, A.B.'
'Mantas, P.Q.'
'Senos, A.M.R.'

_publ_section_title
;
 Crystal structure of La6 Mg4 Ta2 W2 O24 oxide: A representative of a
 novel A(3n) B'(2n) B''(2n) O(12n) homologous series with n = 2
;
_journal_name_full 'Chemistry of Materials (1,1989-)'
_journal_page_first 3843
_journal_page_last 3849
_journal_volume 18
_journal_year 2007
_chemical_formula_sum 'La5.84 Mg4 O24 Ta2 W2'
_chemical_name_systematic 'La5.84 Mg4 Ta2 W2 O24'
_space_group_IT_number 15
_symmetry_space_group_name_Hall '-I 2ya'
_symmetry_space_group_name_H-M 'I 1 2/a 1'
_cell_angle_alpha 90
_cell_angle_beta 90.08
_cell_angle_gamma 90
_cell_formula_units_Z 4
_cell_length_a 7.8711
_cell_length_b 31.9057
_cell_length_c 7.8762
_cell_volume 1977.971
_citation_journal_id_ASTM CMATEX
_cod_data_source_file Khalyavin_CMATEX_2007_1300.cif
_cod_data_source_block La5.84Mg4O24Ta2W2
_cod_original_cell_volume 1977.972
_cod_original_sg_symbol_Hall '-C 2yc (x+z,y,-x)'
_cod_database_code 4002395

loop_
_symmetry_equiv_pos_as_xyz
x,y,z
-x+1/2,y,-z
-x,-y,-z
x-1/2,-y,z
x+1/2,y+1/2,z+1/2
-x+1,y+1/2,-z+1/2
-x+1/2,-y+1/2,-z+1/2
x,-y+1/2,z+1/2

loop_
_atom_site_label
_atom_site_type_symbol
_atom_site_fract_x
_atom_site_fract_y
_atom_site_fract_z
_atom_site_occupancy
_atom_site_U_iso_or_equiv
La6 La+3 0.25 0.4999 0 0.92 0.0
O3 O-2 -0.0481 0.3125 0.0034 1 0.0
Mg2 Mg+2 0.0004 0.0634 -0.2461 1 0.0
La2 La+3 0.25 -0.2536 0 0.92 0.0
O8 O-2 0.2466 -0.4375 0.2019 1 0.0
O7 O-2 0.2534 0.4375 0.2981 1 0.0
W1 W+6 0.0001 -0.0645 -0.2419 0.5 0.0
O10 O-2 0 -0.1235 -0.256 1 0.0
O9 O-2 0 -0.2515 -0.25 1 0.0
O4 O-2 0.0481 0.4375 -0.0034 1 0.0
O1 O-2 -0.0481 -0.191 0.0034 1 0.0
La8 La+3 0.75 0.1244 0 0.225 0.0
O5 O-2 0.2466 0.3125 0.2019 1 0.0
La1 La+3 0.25 0.2538 0 0.92 0.0
O2 O-2 0.0481 -0.0564 -0.0034 1 0.0
La7 La+3 0.25 0.1251 0 0.225 0.0
Mg1 Mg+2 0.0004 -0.1865 -0.2461 1 0.0
Ta1 Ta+5 0.0001 -0.0645 -0.2419 0.5 0.0
La3 La+3 0.25 0.0002 0 0.92 0.0
La5 La+3 0.25 0.3765 0 0.855 0.0
Ta2 Ta+5 0.0001 0.1855 -0.2419 0.5 0.0
La4 La+3 0.25 -0.3754 0 0.855 0.0
O6 O-2 0.2534 -0.3125 0.2981 1 0.0
W2 W+6 0.0001 0.1855 -0.2419 0.5 0.0
O11 O-2 0 -0.0015 -0.25 1 0.0
O12 O-2 0 0.1265 -0.256 1 0.0
